data_7217851
loop_
_publ_author_name
'Chen, Hengjun'
'Li, Min'
'Zheng, Guiming'
'Wang, Yifang'
'Song, Yang'
'Han, Conghui'
'Fu, Zhiyong'
'Liao, Shijun'
'Dai, Jing-Cao'

_publ_section_title
;
 Molecular packing, crystal to crystal transformation, electron transfer
 behaviour, photochromic and fluorescent property of three hydrogen-bonded
 supramolecular complexes containing benzenecarboxylate donors and
 viologen acceptors
;
_journal_name_full 'RSC Adv.'
_journal_paper_doi 10.1039/C4RA07471H
_journal_year 2014
_chemical_formula_sum 'C22 H15 N2 O6'
_chemical_formula_weight 403.36
_chemical_name_systematic
; 
 ? 
;
_space_group_IT_number 14
_symmetry_cell_setting monoclinic
_symmetry_space_group_name_Hall '-P 2ybc'
_symmetry_space_group_name_H-M 'P 1 21/c 1'
_atom_sites_solution_hydrogens geom
_atom_sites_solution_primary direct
_atom_sites_solution_secondary difmap
_audit_creation_method SHELXL-97
_cell_angle_alpha 90.00
_cell_angle_beta 97.40(3)
_cell_angle_gamma 90.00
_cell_formula_units_Z 4
_cell_length_a 8.9819(18)
_cell_length_b 12.923(3)
_cell_length_c 15.042(3)
_cell_measurement_reflns_used 3060
_cell_measurement_temperature 298(2)
_cell_measurement_theta_max 25.03
_cell_measurement_theta_min 3.15
_cell_volume 1731.4(6)
_computing_structure_refinement 'SHELXL-97 (Sheldrick, 1997)'
_computing_structure_solution 'SHELXS-97 (Sheldrick, 1990)'
_diffrn_ambient_temperature 298(2)
_diffrn_measured_fraction_theta_full 0.998
_diffrn_measured_fraction_theta_max 0.998
_diffrn_radiation_monochromator graphite
_diffrn_radiation_source 'fine-focus sealed tube'
_diffrn_radiation_type MoK\a
_diffrn_radiation_wavelength 0.71073
_diffrn_reflns_av_R_equivalents 0.0483
_diffrn_reflns_av_sigmaI/netI 0.0458
_diffrn_reflns_limit_h_max 10
_diffrn_reflns_limit_h_min -10
_diffrn_reflns_limit_k_max 15
_diffrn_reflns_limit_k_min -14
_diffrn_reflns_limit_l_max 17
_diffrn_reflns_limit_l_min -17
_diffrn_reflns_number 13377
_diffrn_reflns_theta_full 25.03
_diffrn_reflns_theta_max 25.03
_diffrn_reflns_theta_min 3.15
_exptl_absorpt_coefficient_mu 0.115
_exptl_absorpt_correction_type none
_exptl_crystal_colour Yellow
_exptl_crystal_density_diffrn 1.547
_exptl_crystal_density_method 'not measured'
_exptl_crystal_description Block
_exptl_crystal_F_000 836
_exptl_crystal_size_max 0.2
_exptl_crystal_size_mid 0.2
_exptl_crystal_size_min 0.2
_refine_diff_density_max 0.296
_refine_diff_density_min -0.244
_refine_diff_density_rms 0.060
_refine_ls_extinction_method none
_refine_ls_goodness_of_fit_ref 1.055
_refine_ls_hydrogen_treatment mixed
_refine_ls_matrix_type full
_refine_ls_number_parameters 277
_refine_ls_number_reflns 3060
_refine_ls_number_restraints 2
_refine_ls_restrained_S_all 1.057
_refine_ls_R_factor_all 0.0861
_refine_ls_R_factor_gt 0.0398
_refine_ls_shift/su_max 0.000
_refine_ls_shift/su_mean 0.000
_refine_ls_structure_factor_coef Fsqd
_refine_ls_weighting_details 'calc w=1/[\s^2^(Fo^2^)+(0.0632P)^2^+0.0000P] where P=(Fo^2^+2Fc^2^)/3'
_refine_ls_weighting_scheme calc
_refine_ls_wR_factor_gt 0.0927
_refine_ls_wR_factor_ref 0.1239
_reflns_number_gt 1816
_reflns_number_total 3060
_reflns_threshold_expression >2sigma(I)
_cod_data_source_file c4ra07471h2.cif
_cod_data_source_block 3
_cod_depositor_comments
;
The following automatic conversions were performed:

'_symmetry_cell_setting' value 'Monoclinic' changed to 'monoclinic'
according to
/usr/data/users/saulius/crontab/automatic-downloads/rss-feeds/RSC/lib/dictionaries/cif_core.dic
dictionary named 'cif_core.dic' version 2.4.2 from
2011-04-26.

'_exptl_absorpt_correction_type' value 'None' changed to
'none' according to
/usr/data/users/saulius/crontab/automatic-downloads/rss-feeds/RSC/lib/dictionaries/cif_core.dic
dictionary named 'cif_core.dic' version 2.4.2 from 2011-04-26.

Automatic conversion script
Id: cif_fix_values 2281 2013-09-26 08:29:07Z andrius 
;
_cod_original_sg_symbol_H-M P21/c
_cod_database_code 7217851

loop_
_symmetry_equiv_pos_as_xyz
'x, y, z'
'-x, y+1/2, -z+1/2'
'-x, -y, -z'
'x, -y-1/2, z-1/2'

loop_
_atom_site_label
_atom_site_type_symbol
_atom_site_fract_x
_atom_site_fract_y
_atom_site_fract_z
_atom_site_U_iso_or_equiv
_atom_site_adp_type
_atom_site_occupancy
_atom_site_symmetry_multiplicity
_atom_site_calc_flag
_atom_site_refinement_flags
O1 O 0.2063(3) -0.30780(14) 0.21856(13) 0.0609(6) Uani 1 1 d D
H1 H 0.246(4) -0.3732(16) 0.219(2) 0.073 Uiso 1 1 d D
O2 O 0.3699(3) -0.27575(14) 0.33945(12) 0.0582(6) Uani 1 1 d .
O3 O 0.1206(2) 0.23881(12) -0.03261(11) 0.0486(5) Uani 1 1 d D
H2 H 0.144(3) 0.1749(15) -0.0182(17) 0.058 Uiso 1 1 d D
O4 O 0.0782(3) 0.24789(14) 0.10863(12) 0.0698(7) Uani 1 1 d .
O5 O 0.3156(2) 0.52224(13) 0.18598(12) 0.0527(5) Uani 1 1 d .
O6 O 0.3474(3) 0.38493(16) 0.10482(12) 0.0663(7) Uani 1 1 d .
N1 N 0.3274(3) 0.12655(14) 0.33330(12) 0.0368(5) Uani 1 1 d .
N2 N 0.7697(3) 0.55363(15) 0.48425(15) 0.0494(6) Uani 1 1 d .
C1 C 0.2701(3) -0.24881(18) 0.28299(16) 0.0406(7) Uani 1 1 d .
C2 C 0.2062(3) -0.14236(17) 0.27669(15) 0.0369(6) Uani 1 1 d .
C3 C 0.0629(3) -0.12410(18) 0.23375(17) 0.0432(7) Uani 1 1 d .
H3A H 0.0053 -0.1791 0.2086 0.052 Uiso 1 1 calc R
C4 C 0.0053(3) -0.02602(19) 0.22789(17) 0.0468(7) Uani 1 1 d .
H4A H -0.0927 -0.0150 0.2012 0.056 Uiso 1 1 calc R
C5 C 0.0923(3) 0.05651(19) 0.26153(17) 0.0456(7) Uani 1 1 d .
H5A H 0.0545 0.1236 0.2566 0.055 Uiso 1 1 calc R
C6 C 0.2944(3) -0.06038(17) 0.31256(15) 0.0375(6) Uani 1 1 d .
H6A H 0.3902 -0.0715 0.3426 0.045 Uiso 1 1 calc R
C7 C 0.2349(3) 0.03826(17) 0.30219(15) 0.0372(6) Uani 1 1 d .
C8 C 0.3288(3) 0.21128(18) 0.28006(16) 0.0433(7) Uani 1 1 d .
H8A H 0.2713 0.2119 0.2240 0.052 Uiso 1 1 calc R
C9 C 0.4084(3) 0.12568(18) 0.41456(16) 0.0418(7) Uani 1 1 d .
H9A H 0.4056 0.0678 0.4510 0.050 Uiso 1 1 calc R
C10 C 0.4134(3) 0.29512(18) 0.30789(16) 0.0419(7) Uani 1 1 d .
H10A H 0.4128 0.3528 0.2709 0.050 Uiso 1 1 calc R
C11 C 0.4948(3) 0.20829(18) 0.44465(16) 0.0429(7) Uani 1 1 d .
H11A H 0.5502 0.2065 0.5013 0.052 Uiso 1 1 calc R
C12 C 0.5004(3) 0.29558(17) 0.39068(15) 0.0376(6) Uani 1 1 d .
C13 C 0.5953(3) 0.38512(17) 0.42139(15) 0.0376(6) Uani 1 1 d .
C14 C 0.5567(3) 0.48486(17) 0.39317(16) 0.0437(7) Uani 1 1 d .
H14A H 0.4719 0.4967 0.3520 0.052 Uiso 1 1 calc R
C15 C 0.7258(3) 0.37275(18) 0.47977(17) 0.0445(7) Uani 1 1 d .
H15A H 0.7567 0.3070 0.4994 0.053 Uiso 1 1 calc R
C16 C 0.6453(4) 0.56569(19) 0.42685(17) 0.0469(7) Uani 1 1 d .
H16A H 0.6170 0.6324 0.4087 0.056 Uiso 1 1 calc R
C17 C 0.8095(4) 0.45751(19) 0.50871(18) 0.0493(7) Uani 1 1 d .
H17A H 0.8981 0.4476 0.5471 0.059 Uiso 1 1 calc R
C18 C 0.0871(3) 0.28843(18) 0.03784(16) 0.0407(7) Uani 1 1 d .
C19 C 0.0473(3) 0.39950(16) 0.01832(14) 0.0341(6) Uani 1 1 d .
C20 C 0.1298(3) 0.48075(17) 0.06092(14) 0.0341(6) Uani 1 1 d .
C21 C -0.0798(3) 0.41925(17) -0.04137(15) 0.0371(6) Uani 1 1 d .
H21A H -0.1333 0.3639 -0.0692 0.044 Uiso 1 1 calc R
C22 C 0.2747(3) 0.46172(18) 0.12155(16) 0.0397(6) Uani 1 1 d .

loop_
_atom_site_aniso_label
_atom_site_aniso_U_11
_atom_site_aniso_U_22
_atom_site_aniso_U_33
_atom_site_aniso_U_23
_atom_site_aniso_U_13
_atom_site_aniso_U_12
O1 0.0639(16) 0.0387(10) 0.0723(13) -0.0182(10) -0.0210(11) 0.0070(10)
O2 0.0666(17) 0.0467(11) 0.0545(11) 0.0012(9) -0.0190(11) 0.0031(10)
O3 0.0704(16) 0.0290(9) 0.0442(10) -0.0018(8) -0.0011(10) 0.0121(9)
O4 0.113(2) 0.0467(11) 0.0518(11) 0.0155(10) 0.0162(12) 0.0284(12)
O5 0.0532(14) 0.0403(10) 0.0579(11) -0.0113(9) -0.0190(10) 0.0067(9)
O6 0.0637(17) 0.0759(14) 0.0531(11) -0.0193(10) -0.0168(11) 0.0389(12)
N1 0.0405(15) 0.0322(10) 0.0366(10) -0.0020(8) 0.0007(10) -0.0045(9)
N2 0.0611(19) 0.0348(12) 0.0515(13) -0.0008(10) 0.0044(13) -0.0132(11)
C1 0.046(2) 0.0337(13) 0.0415(13) -0.0028(11) 0.0017(14) -0.0077(12)
C2 0.0395(18) 0.0342(13) 0.0363(13) -0.0017(10) 0.0025(13) -0.0066(12)
C3 0.0404(19) 0.0409(14) 0.0460(14) -0.0026(11) -0.0029(14) -0.0084(12)
C4 0.0359(18) 0.0478(15) 0.0535(15) -0.0041(12) -0.0056(14) -0.0015(13)
C5 0.044(2) 0.0384(14) 0.0529(15) -0.0013(12) 0.0007(14) 0.0047(13)
C6 0.0389(18) 0.0370(13) 0.0349(13) -0.0005(10) -0.0021(12) -0.0041(12)
C7 0.0400(19) 0.0335(13) 0.0369(13) -0.0050(10) 0.0003(13) -0.0061(12)
C8 0.054(2) 0.0399(14) 0.0339(13) 0.0026(11) -0.0021(13) 0.0001(13)
C9 0.053(2) 0.0353(13) 0.0348(13) 0.0007(10) -0.0032(13) -0.0052(12)
C10 0.052(2) 0.0342(13) 0.0365(13) 0.0037(11) -0.0032(13) -0.0045(12)
C11 0.050(2) 0.0380(13) 0.0373(13) 0.0009(11) -0.0058(13) -0.0037(13)
C12 0.0435(18) 0.0304(12) 0.0386(13) -0.0013(10) 0.0044(13) -0.0039(11)
C13 0.0444(19) 0.0326(12) 0.0359(13) -0.0014(10) 0.0062(13) -0.0039(12)
C14 0.051(2) 0.0354(13) 0.0436(14) 0.0025(11) 0.0009(13) -0.0043(13)
C15 0.051(2) 0.0343(13) 0.0467(14) 0.0022(11) -0.0002(14) -0.0031(12)
C16 0.057(2) 0.0346(13) 0.0485(15) 0.0036(12) 0.0033(15) -0.0073(13)
C17 0.049(2) 0.0451(16) 0.0520(16) 0.0000(13) -0.0012(14) -0.0094(14)
C18 0.048(2) 0.0330(12) 0.0393(14) 0.0025(11) -0.0028(13) 0.0094(12)
C19 0.0433(19) 0.0286(12) 0.0291(12) 0.0022(9) -0.0003(12) 0.0074(11)
C20 0.0378(17) 0.0337(12) 0.0293(11) 0.0029(10) -0.0021(11) 0.0075(11)
C21 0.0434(19) 0.0311(12) 0.0337(12) -0.0011(10) -0.0066(12) 0.0017(12)
C22 0.0404(18) 0.0366(13) 0.0395(13) 0.0039(11) -0.0040(13) 0.0090(12)

loop_
_atom_type_symbol
_atom_type_description
_atom_type_scat_dispersion_real
_atom_type_scat_dispersion_imag
_atom_type_scat_source
C C 0.0033 0.0016 'International Tables Vol C Tables 4.2.6.8 and 6.1.1.4'
H H 0.0000 0.0000 'International Tables Vol C Tables 4.2.6.8 and 6.1.1.4'
N N 0.0061 0.0033 'International Tables Vol C Tables 4.2.6.8 and 6.1.1.4'
O O 0.0106 0.0060 'International Tables Vol C Tables 4.2.6.8 and 6.1.1.4'

loop_
_geom_angle_atom_site_label_1
_geom_angle_atom_site_label_2
_geom_angle_atom_site_label_3
_geom_angle
_geom_angle_site_symmetry_1
_geom_angle_site_symmetry_3
C1 O1 H1 114(2) . .
C18 O3 H2 109.7(17) . .
C9 N1 C8 120.0(2) . .
C9 N1 C7 120.55(19) . .
C8 N1 C7 119.4(2) . .
C16 N2 C17 117.5(2) . .
O2 C1 O1 124.8(2) . .
O2 C1 C2 123.9(2) . .
O1 C1 C2 111.3(2) . .
C3 C2 C6 120.0(2) . .
C3 C2 C1 121.0(2) . .
C6 C2 C1 118.9(3) . .
C4 C3 C2 120.6(2) . .
C4 C3 H3A 119.7 . .
C2 C3 H3A 119.7 . .
C3 C4 C5 120.1(3) . .
C3 C4 H4A 120.0 . .
C5 C4 H4A 120.0 . .
C7 C5 C4 119.0(2) . .
C7 C5 H5A 120.5 . .
C4 C5 H5A 120.5 . .
C7 C6 C2 117.8(3) . .
C7 C6 H6A 121.1 . .
C2 C6 H6A 121.1 . .
C5 C7 C6 122.4(2) . .
C5 C7 N1 118.2(2) . .
C6 C7 N1 119.4(2) . .
N1 C8 C10 120.6(2) . .
N1 C8 H8A 119.7 . .
C10 C8 H8A 119.7 . .
N1 C9 C11 121.0(2) . .
N1 C9 H9A 119.5 . .
C11 C9 H9A 119.5 . .
C8 C10 C12 120.7(2) . .
C8 C10 H10A 119.7 . .
C12 C10 H10A 119.7 . .
C9 C11 C12 120.1(2) . .
C9 C11 H11A 119.9 . .
C12 C11 H11A 119.9 . .
C10 C12 C11 117.5(2) . .
C10 C12 C13 121.5(2) . .
C11 C12 C13 121.0(2) . .
C15 C13 C14 117.4(2) . .
C15 C13 C12 121.2(2) . .
C14 C13 C12 121.4(3) . .
C16 C14 C13 119.0(3) . .
C16 C14 H14A 120.5 . .
C13 C14 H14A 120.5 . .
C17 C15 C13 119.8(2) . .
C17 C15 H15A 120.1 . .
C13 C15 H15A 120.1 . .
N2 C16 C14 123.4(2) . .
N2 C16 H16A 118.3 . .
C14 C16 H16A 118.3 . .
N2 C17 C15 122.8(3) . .
N2 C17 H17A 118.6 . .
C15 C17 H17A 118.6 . .
O4 C18 O3 123.7(2) . .
O4 C18 C19 123.4(2) . .
O3 C18 C19 112.7(2) . .
C21 C19 C20 120.4(2) . .
C21 C19 C18 117.4(2) . .
C20 C19 C18 122.1(2) . .
C21 C20 C19 117.8(2) 3_565 .
C21 C20 C22 120.7(2) 3_565 .
C19 C20 C22 121.4(2) . .
C19 C21 C20 121.8(2) . 3_565
C19 C21 H21A 119.1 . .
C20 C21 H21A 119.1 3_565 .
O6 C22 O5 123.1(3) . .
O6 C22 C20 116.5(2) . .
O5 C22 C20 120.4(2) . .

loop_
_geom_bond_atom_site_label_1
_geom_bond_atom_site_label_2
_geom_bond_distance
_geom_bond_site_symmetry_2
O1 C1 1.306(3) .
O1 H1 0.917(17) .
O2 C1 1.204(3) .
O3 C18 1.307(3) .
O3 H2 0.874(17) .
O4 C18 1.199(3) .
O5 C22 1.263(3) .
O6 C22 1.232(3) .
N1 C9 1.340(3) .
N1 C8 1.358(3) .
N1 C7 1.453(3) .
N2 C16 1.330(4) .
N2 C17 1.331(3) .
C1 C2 1.489(3) .
C2 C3 1.384(4) .
C2 C6 1.389(3) .
C3 C4 1.368(4) .
C3 H3A 0.9300 .
C4 C5 1.379(4) .
C4 H4A 0.9300 .
C5 C7 1.367(4) .
C5 H5A 0.9300 .
C6 C7 1.383(3) .
C6 H6A 0.9300 .
C8 C10 1.358(4) .
C8 H8A 0.9300 .
C9 C11 1.362(3) .
C9 H9A 0.9300 .
C10 C12 1.382(4) .
C10 H10A 0.9300 .
C11 C12 1.394(3) .
C11 H11A 0.9300 .
C12 C13 1.476(3) .
C13 C15 1.380(4) .
C13 C14 1.387(3) .
C14 C16 1.370(4) .
C14 H14A 0.9300 .
C15 C17 1.368(4) .
C15 H15A 0.9300 .
C16 H16A 0.9300 .
C17 H17A 0.9300 .
C18 C19 1.499(3) .
C19 C21 1.382(4) .
C19 C20 1.393(3) .
C20 C21 1.387(3) 3_565
C20 C22 1.510(4) .
C21 C20 1.387(3) 3_565
C21 H21A 0.9300 .

loop_
_geom_torsion_atom_site_label_1
_geom_torsion_atom_site_label_2
_geom_torsion_atom_site_label_3
_geom_torsion_atom_site_label_4
_geom_torsion
_geom_torsion_site_symmetry_1
_geom_torsion_site_symmetry_4
O2 C1 C2 C3 -156.8(3) . .
O1 C1 C2 C3 24.5(3) . .
O2 C1 C2 C6 24.9(4) . .
O1 C1 C2 C6 -153.7(2) . .
C6 C2 C3 C4 -1.5(4) . .
C1 C2 C3 C4 -179.7(2) . .
C2 C3 C4 C5 2.8(4) . .
C3 C4 C5 C7 -1.4(4) . .
C3 C2 C6 C7 -1.2(3) . .
C1 C2 C6 C7 177.1(2) . .
C4 C5 C7 C6 -1.4(4) . .
C4 C5 C7 N1 177.0(2) . .
C2 C6 C7 C5 2.6(3) . .
C2 C6 C7 N1 -175.8(2) . .
C9 N1 C7 C5 135.0(3) . .
C8 N1 C7 C5 -43.5(3) . .
C9 N1 C7 C6 -46.5(3) . .
C8 N1 C7 C6 134.9(2) . .
C9 N1 C8 C10 0.9(4) . .
C7 N1 C8 C10 179.5(2) . .
C8 N1 C9 C11 -1.0(4) . .
C7 N1 C9 C11 -179.6(2) . .
N1 C8 C10 C12 0.4(4) . .
N1 C9 C11 C12 -0.1(4) . .
C8 C10 C12 C11 -1.5(4) . .
C8 C10 C12 C13 178.8(2) . .
C9 C11 C12 C10 1.4(4) . .
C9 C11 C12 C13 -178.9(2) . .
C10 C12 C13 C15 -150.9(3) . .
C11 C12 C13 C15 29.4(4) . .
C10 C12 C13 C14 29.4(4) . .
C11 C12 C13 C14 -150.3(2) . .
C15 C13 C14 C16 -2.6(4) . .
C12 C13 C14 C16 177.1(2) . .
C14 C13 C15 C17 1.3(4) . .
C12 C13 C15 C17 -178.4(2) . .
C17 N2 C16 C14 0.8(4) . .
C13 C14 C16 N2 1.6(4) . .
C16 N2 C17 C15 -2.2(4) . .
C13 C15 C17 N2 1.2(4) . .
O4 C18 C19 C21 -110.6(3) . .
O3 C18 C19 C21 64.2(3) . .
O4 C18 C19 C20 66.7(4) . .
O3 C18 C19 C20 -118.5(3) . .
C21 C19 C20 C21 0.1(4) . 3_565
C18 C19 C20 C21 -177.0(2) . 3_565
C21 C19 C20 C22 -175.8(2) . .
C18 C19 C20 C22 7.0(3) . .
C20 C19 C21 C20 -0.1(4) . 3_565
C18 C19 C21 C20 177.2(2) . 3_565
C21 C20 C22 O6 -147.0(2) 3_565 .
C19 C20 C22 O6 28.8(3) . .
C21 C20 C22 O5 33.6(3) 3_565 .
C19 C20 C22 O5 -150.6(2) . .
